data_4350799
loop_
_publ_author_name
'Lei, Xiao-Wu'
'Yue, Cheng-Yang'
'Wu, Fan'
'Jiang, Xiang-Yu'
'Chen, Li-Na'

_publ_section_title
;
 Syntheses, crystal structures and photocatalytic properties of transition
 metal complex directed iodoargentates: [TM(2,2-bipy) 3 ]Ag 5 I 7
;
_journal_name_full 'Inorganic Chemistry Communications'
_journal_page_first 64
_journal_page_last 67
_journal_paper_doi 10.1016/j.inoche.2017.01.010
_journal_volume 77
_journal_year 2017
_chemical_formula_moiety C30N6H24NiAg5I7
_chemical_formula_sum 'C30 H24 Ag5 I7 N6 Ni'
_chemical_formula_weight 1954.91
_space_group_IT_number 19
_space_group_name_Hall 'P 2ac 2ab'
_space_group_name_H-M_alt 'P 21 21 21'
_symmetry_cell_setting orthorhombic
_symmetry_space_group_name_H-M 'P 21 21 21'
_atom_sites_solution_hydrogens geom
_atom_sites_solution_primary direct
_atom_sites_solution_secondary difmap
_cell_angle_alpha 90.00
_cell_angle_beta 90.00
_cell_angle_gamma 90.00
_cell_formula_units_Z 4
_cell_length_a 13.7767(11)
_cell_length_b 13.9933(11)
_cell_length_c 23.4006(19)
_cell_measurement_reflns_used 8830
_cell_measurement_temperature 296(2)
_cell_measurement_theta_max 24.76
_cell_measurement_theta_min 2.25
_cell_volume 4511.2(6)
_computing_cell_refinement 'APEX2 Software Suite (Bruker,2005)'
_computing_data_collection 'APEX2 Software Suite (Bruker,2005)'
_computing_data_reduction 'APEX2 Software Suite (Bruker,2005)'
_computing_structure_refinement 'SHELXL-97 (Sheldrick, 2008)'
_computing_structure_solution 'SHELXS-97 (Sheldrick, 2008)'
_diffrn_ambient_temperature 296(2)
_diffrn_measured_fraction_theta_full 1.000
_diffrn_measured_fraction_theta_max 1.000
_diffrn_measurement_device_type 'Bruker SMART CCD area detector'
_diffrn_measurement_method 'phi and omega scans'
_diffrn_radiation_monochromator graphite
_diffrn_radiation_source 'fine-focus sealed tube'
_diffrn_radiation_type MoK\a
_diffrn_radiation_wavelength 0.71073
_diffrn_reflns_av_R_equivalents 0.0576
_diffrn_reflns_av_sigmaI/netI 0.0507
_diffrn_reflns_limit_h_max 17
_diffrn_reflns_limit_h_min -17
_diffrn_reflns_limit_k_max 18
_diffrn_reflns_limit_k_min -18
_diffrn_reflns_limit_l_max 30
_diffrn_reflns_limit_l_min -29
_diffrn_reflns_number 52425
_diffrn_reflns_theta_full 27.48
_diffrn_reflns_theta_max 27.48
_diffrn_reflns_theta_min 1.70
_exptl_absorpt_coefficient_mu 7.356
_exptl_absorpt_correction_T_max 0.5907
_exptl_absorpt_correction_T_min 0.5266
_exptl_absorpt_correction_type multi-scan
_exptl_absorpt_process_details 'SADABS; Bruker, 2000'
_exptl_crystal_colour pink
_exptl_crystal_density_diffrn 2.878
_exptl_crystal_density_method 'not measured'
_exptl_crystal_description block
_exptl_crystal_F_000 3520
_exptl_crystal_size_max 0.10
_exptl_crystal_size_mid 0.10
_exptl_crystal_size_min 0.08
_refine_diff_density_max 1.776
_refine_diff_density_min -1.209
_refine_diff_density_rms 0.145
_refine_ls_abs_structure_details 'Flack H D (1983), Acta Cryst. A39, 876-881'
_refine_ls_abs_structure_Flack 0.00
_refine_ls_extinction_method SHELXL
_refine_ls_goodness_of_fit_ref 1.005
_refine_ls_hydrogen_treatment constr
_refine_ls_matrix_type full
_refine_ls_number_parameters 442
_refine_ls_number_reflns 10313
_refine_ls_number_restraints 0
_refine_ls_restrained_S_all 1.005
_refine_ls_R_factor_all 0.0801
_refine_ls_R_factor_gt 0.0427
_refine_ls_shift/su_max 0.000
_refine_ls_shift/su_mean 0.000
_refine_ls_structure_factor_coef Fsqd
_refine_ls_weighting_details 'calc w=1/[\s^2^(Fo^2^)+(0.0419P)^2^+7.0977P] where P=(Fo^2^+2Fc^2^)/3'
_refine_ls_weighting_scheme calc
_refine_ls_wR_factor_gt 0.0865
_refine_ls_wR_factor_ref 0.0992
_reflns_number_gt 7030
_reflns_number_total 10313
_reflns_threshold_expression >2sigma(I)
_cod_data_source_file Inor-Chem-Commun-2017-77-64.cif
_cod_data_source_block C30N6H24NiAg5I7
_cod_original_sg_symbol_H-M P212121
_cod_database_code 4350799

loop_
_symmetry_equiv_pos_as_xyz
'x, y, z'
'-x+1/2, -y, z+1/2'
'-x, y+1/2, -z+1/2'
'x+1/2, -y+1/2, -z'

loop_
_atom_site_label
_atom_site_type_symbol
_atom_site_fract_x
_atom_site_fract_y
_atom_site_fract_z
_atom_site_U_iso_or_equiv
_atom_site_adp_type
_atom_site_occupancy
_atom_site_symmetry_multiplicity
_atom_site_calc_flag
_atom_site_refinement_flags
_atom_site_disorder_assembly
_atom_site_disorder_group
Ag1 Ag 0.11004(9) 0.65768(8) 0.14719(5) 0.0869(3) Uani 1 1 d . . .
Ag2 Ag -0.13881(8) 0.66548(8) 0.16174(5) 0.0780(3) Uani 1 1 d . . .
Ag3 Ag -0.14048(9) 0.87953(8) 0.20146(5) 0.0873(3) Uani 1 1 d . . .
Ag4 Ag 0.12262(9) 0.87038(8) 0.19139(5) 0.0857(3) Uani 1 1 d . . .
Ag5 Ag -0.00469(7) 0.52699(6) 0.24454(4) 0.0651(2) Uani 1 1 d . . .
Ni1 Ni 0.47862(9) 0.35313(8) 0.08442(5) 0.0375(3) Uani 1 1 d . . .
I1 I 0.00128(6) 0.73568(4) 0.25360(3) 0.05157(17) Uani 1 1 d . . .
I2 I -0.18932(5) 0.47728(5) 0.20589(3) 0.05188(17) Uani 1 1 d . . .
I3 I 0.17006(5) 0.47598(6) 0.19035(3) 0.0579(2) Uani 1 1 d . . .
I4 I 0.01509(6) 0.48948(5) 0.36762(3) 0.0622(2) Uani 1 1 d . . .
I5 I -0.02874(5) 0.64369(5) 0.06159(3) 0.05677(19) Uani 1 1 d . . .
I6 I -0.30071(7) 0.78583(7) 0.16293(5) 0.0823(3) Uani 1 1 d . . .
I7 I 0.26350(6) 0.78307(6) 0.12404(3) 0.0674(2) Uani 1 1 d . . .
N6 N 0.3690(6) 0.4418(6) 0.0518(3) 0.044(2) Uani 1 1 d . . .
N5 N 0.3837(6) 0.2422(6) 0.1075(3) 0.046(2) Uani 1 1 d . . .
C26 C 0.5069(7) 0.5389(6) 0.0315(4) 0.041(2) Uani 1 1 d . . .
N4 N 0.4778(6) 0.2717(5) 0.0106(3) 0.043(2) Uani 1 1 d . . .
N3 N 0.4881(6) 0.4116(5) 0.1648(3) 0.0439(19) Uani 1 1 d . . .
N2 N 0.5583(6) 0.4658(5) 0.0536(3) 0.0423(19) Uani 1 1 d . . .
C25 C 0.4013(8) 0.5227(7) 0.0273(4) 0.048(2) Uani 1 1 d . . .
N1 N 0.5951(6) 0.2755(6) 0.1192(3) 0.045(2) Uani 1 1 d . . .
C30 C 0.6542(8) 0.4771(8) 0.0601(5) 0.054(3) Uani 1 1 d . . .
H30 H 0.6904 0.4279 0.0762 0.065 Uiso 1 1 calc . . .
C6 C 0.5498(8) 0.3699(8) 0.2002(4) 0.048(3) Uani 1 1 d . . .
C15 C 0.3760(9) 0.1756(6) 0.0679(5) 0.055(3) Uani 1 1 d . . .
C1 C 0.6489(10) 0.2102(10) 0.0936(5) 0.072(4) Uani 1 1 d . . .
H1 H 0.6387 0.1996 0.0549 0.086 Uiso 1 1 calc . . .
C16 C 0.4253(7) 0.1902(6) 0.0135(4) 0.041(2) Uani 1 1 d . . .
C4 C 0.6816(10) 0.2398(9) 0.2043(5) 0.068(4) Uani 1 1 d . . .
H4 H 0.6925 0.2516 0.2428 0.082 Uiso 1 1 calc . . .
C7 C 0.5614(9) 0.3983(11) 0.2569(5) 0.079(4) Uani 1 1 d . . .
H7 H 0.6033 0.3666 0.2816 0.094 Uiso 1 1 calc . . .
C27 C 0.5515(10) 0.6256(8) 0.0163(5) 0.063(3) Uani 1 1 d . . .
H27 H 0.5151 0.6766 0.0024 0.076 Uiso 1 1 calc . . .
C29 C 0.7001(9) 0.5594(10) 0.0436(6) 0.071(4) Uani 1 1 d . . .
H29 H 0.7671 0.5636 0.0473 0.085 Uiso 1 1 calc . . .
C24 C 0.3354(11) 0.5850(8) -0.0003(5) 0.067(4) Uani 1 1 d . . .
H24 H 0.3581 0.6416 -0.0162 0.080 Uiso 1 1 calc . . .
C3 C 0.7352(9) 0.1721(8) 0.1768(6) 0.066(3) Uani 1 1 d . . .
H3 H 0.7817 0.1373 0.1967 0.080 Uiso 1 1 calc . . .
C12 C 0.2806(11) 0.1584(12) 0.1708(7) 0.090(5) Uani 1 1 d . . .
H12 H 0.2496 0.1550 0.2061 0.108 Uiso 1 1 calc . . .
C28 C 0.6518(11) 0.6331(10) 0.0225(6) 0.076(4) Uani 1 1 d . . .
H28 H 0.6842 0.6887 0.0120 0.091 Uiso 1 1 calc . . .
C20 C 0.5250(9) 0.2907(7) -0.0367(5) 0.059(3) Uani 1 1 d . . .
H20 H 0.5599 0.3476 -0.0377 0.071 Uiso 1 1 calc . . .
C11 C 0.3384(9) 0.2361(9) 0.1571(5) 0.061(3) Uani 1 1 d . . .
H11 H 0.3455 0.2853 0.1835 0.073 Uiso 1 1 calc . . .
C8 C 0.5068(13) 0.4766(13) 0.2744(6) 0.106(6) Uani 1 1 d . . .
H8 H 0.5134 0.4994 0.3115 0.127 Uiso 1 1 calc . . .
C23 C 0.2408(10) 0.5636(10) -0.0039(6) 0.073(4) Uani 1 1 d . . .
H23 H 0.1983 0.6031 -0.0238 0.087 Uiso 1 1 calc . . .
C2 C 0.7207(10) 0.1559(9) 0.1212(6) 0.074(4) Uani 1 1 d . . .
H2 H 0.7567 0.1103 0.1015 0.089 Uiso 1 1 calc . . .
C21 C 0.2742(8) 0.4222(8) 0.0492(5) 0.058(3) Uani 1 1 d . . .
H21 H 0.2511 0.3664 0.0659 0.070 Uiso 1 1 calc . . .
C22 C 0.2089(9) 0.4839(11) 0.0218(6) 0.072(4) Uani 1 1 d . . .
H22 H 0.1430 0.4694 0.0214 0.086 Uiso 1 1 calc . . .
C10 C 0.4378(9) 0.4872(9) 0.1843(5) 0.065(3) Uani 1 1 d . . .
H10 H 0.3959 0.5192 0.1597 0.078 Uiso 1 1 calc . . .
C18 C 0.4751(11) 0.1509(10) -0.0834(5) 0.078(4) Uani 1 1 d . . .
H18 H 0.4729 0.1093 -0.1144 0.094 Uiso 1 1 calc . . .
C19 C 0.5280(10) 0.2333(9) -0.0858(4) 0.067(3) Uani 1 1 d . . .
H19 H 0.5637 0.2504 -0.1180 0.080 Uiso 1 1 calc . . .
C17 C 0.4229(9) 0.1300(9) -0.0318(7) 0.076(4) Uani 1 1 d . . .
H17 H 0.3868 0.0740 -0.0294 0.092 Uiso 1 1 calc . . .
C5 C 0.6110(8) 0.2915(7) 0.1754(4) 0.047(3) Uani 1 1 d . . .
C9 C 0.4469(11) 0.5182(13) 0.2398(7) 0.094(5) Uani 1 1 d . . .
H9 H 0.4098 0.5695 0.2525 0.113 Uiso 1 1 calc . . .
C14 C 0.3181(11) 0.0933(9) 0.0787(7) 0.088(4) Uani 1 1 d . . .
H14 H 0.3128 0.0455 0.0512 0.105 Uiso 1 1 calc . . .
C13 C 0.2698(12) 0.0847(10) 0.1304(7) 0.097(5) Uani 1 1 d . . .
H13 H 0.2312 0.0317 0.1381 0.117 Uiso 1 1 calc . . .

loop_
_atom_site_aniso_label
_atom_site_aniso_U_11
_atom_site_aniso_U_22
_atom_site_aniso_U_33
_atom_site_aniso_U_23
_atom_site_aniso_U_13
_atom_site_aniso_U_12
Ag1 0.0991(8) 0.0752(7) 0.0863(8) 0.0058(6) -0.0187(6) -0.0173(6)
Ag2 0.0951(8) 0.0620(6) 0.0768(7) -0.0026(5) 0.0090(6) 0.0018(6)
Ag3 0.0996(8) 0.0751(7) 0.0873(8) -0.0060(6) -0.0027(6) -0.0182(6)
Ag4 0.0978(8) 0.0640(7) 0.0954(8) 0.0059(6) 0.0177(7) 0.0038(6)
Ag5 0.0577(5) 0.0622(5) 0.0755(6) 0.0015(4) 0.0011(5) 0.0006(5)
Ni1 0.0448(7) 0.0326(6) 0.0351(6) 0.0008(5) 0.0002(5) -0.0036(5)
I1 0.0713(5) 0.0358(3) 0.0476(4) -0.0012(3) 0.0012(4) -0.0026(3)
I2 0.0546(4) 0.0422(4) 0.0589(4) 0.0040(3) -0.0023(3) -0.0056(3)
I3 0.0579(5) 0.0579(4) 0.0580(4) 0.0062(4) 0.0115(3) 0.0072(4)
I4 0.0859(6) 0.0539(4) 0.0469(4) -0.0044(3) -0.0012(4) 0.0017(4)
I5 0.0555(5) 0.0519(4) 0.0630(4) 0.0075(3) 0.0004(4) -0.0083(3)
I6 0.0757(6) 0.0734(6) 0.0977(7) -0.0164(5) -0.0153(5) 0.0063(5)
I7 0.0712(5) 0.0749(5) 0.0560(5) -0.0096(4) -0.0002(4) -0.0127(4)
N6 0.046(5) 0.050(5) 0.037(5) -0.005(4) 0.005(4) -0.003(4)
N5 0.048(5) 0.050(5) 0.041(5) 0.014(4) 0.002(4) -0.008(4)
C26 0.056(6) 0.031(4) 0.037(5) 0.005(4) 0.010(5) 0.000(5)
N4 0.066(6) 0.036(4) 0.029(4) 0.003(3) -0.001(4) 0.006(4)
N3 0.053(5) 0.044(4) 0.035(4) -0.005(3) 0.005(4) 0.000(4)
N2 0.042(5) 0.037(4) 0.047(5) -0.006(4) 0.003(4) 0.002(4)
C25 0.068(7) 0.029(5) 0.046(6) 0.004(5) 0.000(5) 0.006(5)
N1 0.050(5) 0.043(5) 0.043(5) 0.003(4) 0.006(4) 0.003(4)
C30 0.053(7) 0.054(7) 0.055(6) -0.001(6) -0.003(5) 0.009(6)
C6 0.053(6) 0.057(6) 0.036(5) -0.003(5) 0.006(5) -0.014(5)
C15 0.069(8) 0.022(5) 0.076(8) -0.001(5) -0.016(6) -0.006(5)
C1 0.078(9) 0.075(9) 0.064(8) -0.005(7) -0.006(7) 0.022(7)
C16 0.045(6) 0.034(5) 0.043(6) -0.010(4) -0.001(5) 0.002(4)
C4 0.073(8) 0.054(7) 0.078(8) 0.010(6) -0.038(7) -0.018(6)
C7 0.054(8) 0.130(12) 0.051(7) -0.015(8) -0.016(6) -0.011(8)
C27 0.086(9) 0.045(6) 0.059(7) 0.011(5) -0.001(6) -0.007(6)
C29 0.060(8) 0.068(8) 0.084(9) -0.014(7) 0.000(7) -0.031(7)
C24 0.102(11) 0.038(6) 0.061(7) 0.015(6) 0.009(7) 0.016(7)
C3 0.068(8) 0.042(6) 0.089(9) 0.013(6) -0.025(7) 0.003(6)
C12 0.094(12) 0.083(11) 0.093(11) 0.021(9) 0.024(9) 0.000(9)
C28 0.093(11) 0.057(8) 0.077(9) -0.006(7) 0.009(8) -0.046(8)
C20 0.077(8) 0.034(5) 0.067(7) 0.006(5) -0.010(7) 0.005(6)
C11 0.060(7) 0.069(8) 0.054(7) 0.008(6) 0.012(6) -0.015(6)
C8 0.099(12) 0.152(15) 0.066(9) -0.065(10) 0.004(9) 0.014(12)
C23 0.070(9) 0.067(8) 0.081(9) 0.011(7) -0.007(8) 0.017(7)
C2 0.077(9) 0.070(8) 0.074(9) -0.012(7) -0.015(7) 0.029(7)
C21 0.047(7) 0.069(7) 0.059(7) -0.001(6) 0.012(6) 0.002(6)
C22 0.049(7) 0.086(9) 0.081(9) -0.009(8) -0.012(6) 0.018(7)
C10 0.066(8) 0.060(7) 0.069(7) -0.023(6) 0.009(6) -0.001(6)
C18 0.094(11) 0.085(9) 0.055(7) -0.029(7) -0.004(7) 0.000(8)
C19 0.083(9) 0.083(8) 0.034(6) -0.012(6) -0.003(6) 0.025(8)
C17 0.061(8) 0.056(8) 0.112(11) -0.019(8) -0.011(8) -0.008(6)
C5 0.050(6) 0.047(6) 0.043(6) 0.009(5) -0.013(5) -0.013(5)
C9 0.071(10) 0.135(14) 0.076(10) -0.043(10) 0.004(8) 0.010(10)
C14 0.097(11) 0.058(8) 0.108(12) 0.006(8) -0.002(9) -0.031(8)
C13 0.118(13) 0.057(8) 0.117(12) 0.018(9) 0.041(11) -0.029(8)

loop_
_atom_type_symbol
_atom_type_description
_atom_type_scat_dispersion_real
_atom_type_scat_dispersion_imag
_atom_type_scat_source
C C 0.0033 0.0016 'International Tables Vol C Tables 4.2.6.8 and 6.1.1.4'
H H 0.0000 0.0000 'International Tables Vol C Tables 4.2.6.8 and 6.1.1.4'
N N 0.0061 0.0033 'International Tables Vol C Tables 4.2.6.8 and 6.1.1.4'
Ni Ni 0.3393 1.1124 'International Tables Vol C Tables 4.2.6.8 and 6.1.1.4'
Ag Ag -0.8971 1.1015 'International Tables Vol C Tables 4.2.6.8 and 6.1.1.4'
I I -0.4742 1.8119 'International Tables Vol C Tables 4.2.6.8 and 6.1.1.4'

loop_
_geom_angle_atom_site_label_1
_geom_angle_atom_site_label_2
_geom_angle_atom_site_label_3
_geom_angle
_geom_angle_site_symmetry_1
_geom_angle_site_symmetry_3
I5 Ag1 I7 115.13(5) . .
I5 Ag1 I3 113.05(4) . .
I7 Ag1 I3 114.04(5) . .
I5 Ag1 I1 105.73(5) . .
I7 Ag1 I1 107.41(4) . .
I3 Ag1 I1 99.73(4) . .
I5 Ag1 Ag4 109.93(5) . .
I7 Ag1 Ag4 55.32(3) . .
I3 Ag1 Ag4 135.02(5) . .
I1 Ag1 Ag4 55.39(3) . .
I5 Ag1 Ag5 97.37(4) . .
I7 Ag1 Ag5 146.82(5) . .
I3 Ag1 Ag5 53.52(3) . .
I1 Ag1 Ag5 54.11(3) . .
Ag4 Ag1 Ag5 108.70(4) . .
I6 Ag2 I5 120.31(5) . .
I6 Ag2 I2 110.52(5) . .
I5 Ag2 I2 109.08(4) . .
I6 Ag2 I1 107.68(4) . .
I5 Ag2 I1 106.34(4) . .
I2 Ag2 I1 101.09(4) . .
I6 Ag2 Ag3 54.25(4) . .
I5 Ag2 Ag3 110.79(4) . .
I2 Ag2 Ag3 139.16(5) . .
I1 Ag2 Ag3 59.23(3) . .
I6 Ag2 Ag5 142.52(5) . .
I5 Ag2 Ag5 97.11(4) . .
I2 Ag2 Ag5 52.81(3) . .
I1 Ag2 Ag5 54.71(3) . .
Ag3 Ag2 Ag5 112.98(4) . .
I6 Ag3 I4 124.71(5) . 3
I6 Ag3 I3 113.57(5) . 3
I4 Ag3 I3 109.43(4) 3 3
I6 Ag3 I1 109.45(5) . .
I4 Ag3 I1 101.33(4) 3 .
I3 Ag3 I1 92.74(4) 3 .
I6 Ag3 Ag2 56.47(4) . .
I4 Ag3 Ag2 110.27(5) 3 .
I3 Ag3 Ag2 134.81(5) 3 .
I1 Ag3 Ag2 59.00(3) . .
I6 Ag3 Ag5 165.22(6) . 3
I4 Ag3 Ag5 58.82(3) 3 3
I3 Ag3 Ag5 55.37(3) 3 3
I1 Ag3 Ag5 82.26(4) . 3
Ag2 Ag3 Ag5 137.94(5) . 3
I7 Ag4 I4 116.25(5) . 3
I7 Ag4 I1 113.56(4) . .
I4 Ag4 I1 103.67(4) 3 .
I7 Ag4 I2 117.56(5) . 3
I4 Ag4 I2 107.45(4) 3 3
I1 Ag4 I2 95.68(4) . 3
I7 Ag4 Ag5 161.07(5) . 3
I4 Ag4 Ag5 58.63(3) 3 3
I1 Ag4 Ag5 85.13(4) . 3
I2 Ag4 Ag5 54.44(3) 3 3
I7 Ag4 Ag1 55.85(4) . .
I4 Ag4 Ag1 110.65(5) 3 .
I1 Ag4 Ag1 61.41(3) . .
I2 Ag4 Ag1 139.08(5) 3 .
Ag5 Ag4 Ag1 142.48(5) 3 .
I2 Ag5 I3 124.84(4) . .
I2 Ag5 I1 107.33(4) . .
I3 Ag5 I1 105.16(4) . .
I2 Ag5 I4 110.97(4) . .
I3 Ag5 I4 108.48(4) . .
I1 Ag5 I4 96.00(3) . .
I2 Ag5 Ag4 60.29(3) . 3_545
I3 Ag5 Ag4 119.02(4) . 3_545
I1 Ag5 Ag4 132.97(4) . 3_545
I4 Ag5 Ag4 56.70(3) . 3_545
I2 Ag5 Ag3 123.22(4) . 3_545
I3 Ag5 Ag3 57.96(3) . 3_545
I1 Ag5 Ag3 127.47(4) . 3_545
I4 Ag5 Ag3 55.20(3) . 3_545
Ag4 Ag5 Ag3 71.09(4) 3_545 3_545
I2 Ag5 Ag2 56.36(3) . .
I3 Ag5 Ag2 111.28(4) . .
I1 Ag5 Ag2 58.23(3) . .
I4 Ag5 Ag2 136.95(4) . .
Ag4 Ag5 Ag2 113.79(4) 3_545 .
Ag3 Ag5 Ag2 167.84(4) 3_545 .
I2 Ag5 Ag1 110.43(4) . .
I3 Ag5 Ag1 54.78(3) . .
I1 Ag5 Ag1 59.16(3) . .
I4 Ag5 Ag1 136.55(4) . .
Ag4 Ag5 Ag1 165.09(4) 3_545 .
Ag3 Ag5 Ag1 109.56(4) 3_545 .
Ag2 Ag5 Ag1 62.69(3) . .
N2 Ni1 N3 88.9(3) . .
N2 Ni1 N4 97.6(3) . .
N3 Ni1 N4 169.6(3) . .
N2 Ni1 N6 78.6(3) . .
N3 Ni1 N6 98.2(3) . .
N4 Ni1 N6 91.0(3) . .
N2 Ni1 N5 172.4(3) . .
N3 Ni1 N5 95.7(3) . .
N4 Ni1 N5 78.7(3) . .
N6 Ni1 N5 94.7(3) . .
N2 Ni1 N1 97.2(3) . .
N3 Ni1 N1 78.6(3) . .
N4 Ni1 N1 92.5(3) . .
N6 Ni1 N1 174.9(3) . .
N5 Ni1 N1 89.7(3) . .
Ag4 I1 Ag5 128.74(4) . .
Ag4 I1 Ag2 102.68(4) . .
Ag5 I1 Ag2 67.06(3) . .
Ag4 I1 Ag3 74.99(3) . .
Ag5 I1 Ag3 127.55(4) . .
Ag2 I1 Ag3 61.77(3) . .
Ag4 I1 Ag1 63.20(3) . .
Ag5 I1 Ag1 66.73(3) . .
Ag2 I1 Ag1 68.10(3) . .
Ag3 I1 Ag1 102.69(4) . .
Ag5 I2 Ag2 70.82(3) . .
Ag5 I2 Ag4 65.28(3) . 3_545
Ag2 I2 Ag4 131.83(4) . 3_545
Ag5 I3 Ag1 71.70(4) . .
Ag5 I3 Ag3 66.67(3) . 3_545
Ag1 I3 Ag3 133.03(4) . 3_545
Ag3 I4 Ag4 79.22(4) 3_545 3_545
Ag3 I4 Ag5 65.98(3) 3_545 .
Ag4 I4 Ag5 64.68(3) 3_545 .
Ag1 I5 Ag2 76.24(4) . .
Ag3 I6 Ag2 69.28(4) . .
Ag4 I7 Ag1 68.84(4) . .
C21 N6 C25 118.5(9) . .
C21 N6 Ni1 126.8(7) . .
C25 N6 Ni1 114.5(7) . .
C15 N5 C11 122.2(10) . .
C15 N5 Ni1 113.1(7) . .
C11 N5 Ni1 124.6(8) . .
N2 C26 C27 121.5(10) . .
N2 C26 C25 115.3(8) . .
C27 C26 C25 123.1(9) . .
C20 N4 C16 118.6(8) . .
C20 N4 Ni1 126.2(7) . .
C16 N4 Ni1 115.2(6) . .
C6 N3 C10 117.7(9) . .
C6 N3 Ni1 116.0(6) . .
C10 N3 Ni1 126.2(8) . .
C30 N2 C26 118.3(9) . .
C30 N2 Ni1 125.3(7) . .
C26 N2 Ni1 115.9(6) . .
N6 C25 C24 120.1(10) . .
N6 C25 C26 115.3(9) . .
C24 C25 C26 124.7(10) . .
C1 N1 C5 117.7(10) . .
C1 N1 Ni1 127.6(8) . .
C5 N1 Ni1 114.5(7) . .
N2 C30 C29 121.5(11) . .
N2 C30 H30 119.3 . .
C29 C30 H30 119.3 . .
N3 C6 C7 123.0(11) . .
N3 C6 C5 116.1(8) . .
C7 C6 C5 120.8(11) . .
N5 C15 C14 119.5(12) . .
N5 C15 C16 118.5(9) . .
C14 C15 C16 122.0(11) . .
N1 C1 C2 124.1(11) . .
N1 C1 H1 117.9 . .
C2 C1 H1 117.9 . .
N4 C16 C17 120.0(10) . .
N4 C16 C15 114.3(8) . .
C17 C16 C15 125.8(10) . .
C3 C4 C5 120.8(11) . .
C3 C4 H4 119.6 . .
C5 C4 H4 119.6 . .
C8 C7 C6 116.2(13) . .
C8 C7 H7 121.9 . .
C6 C7 H7 121.9 . .
C28 C27 C26 118.2(11) . .
C28 C27 H27 120.9 . .
C26 C27 H27 120.9 . .
C28 C29 C30 122.0(12) . .
C28 C29 H29 119.0 . .
C30 C29 H29 119.0 . .
C23 C24 C25 121.0(11) . .
C23 C24 H24 119.5 . .
C25 C24 H24 119.5 . .
C2 C3 C4 119.8(11) . .
C2 C3 H3 120.1 . .
C4 C3 H3 120.1 . .
C11 C12 C13 118.7(13) . .
C11 C12 H12 120.6 . .
C13 C12 H12 120.6 . .
C29 C28 C27 118.6(11) . .
C29 C28 H28 120.7 . .
C27 C28 H28 120.7 . .
N4 C20 C19 126.2(10) . .
N4 C20 H20 116.9 . .
C19 C20 H20 116.9 . .
N5 C11 C12 121.7(12) . .
N5 C11 H11 119.1 . .
C12 C11 H11 119.1 . .
C9 C8 C7 121.0(12) . .
C9 C8 H8 119.5 . .
C7 C8 H8 119.5 . .
C24 C23 C22 118.5(12) . .
C24 C23 H23 120.8 . .
C22 C23 H23 120.8 . .
C3 C2 C1 117.5(12) . .
C3 C2 H2 121.3 . .
C1 C2 H2 121.3 . .
N6 C21 C22 121.5(11) . .
N6 C21 H21 119.2 . .
C22 C21 H21 119.2 . .
C23 C22 C21 120.4(12) . .
C23 C22 H22 119.8 . .
C21 C22 H22 119.8 . .
N3 C10 C9 121.5(13) . .
N3 C10 H10 119.3 . .
C9 C10 H10 119.3 . .
C19 C18 C17 118.4(11) . .
C19 C18 H18 120.8 . .
C17 C18 H18 120.8 . .
C18 C19 C20 115.6(11) . .
C18 C19 H19 122.2 . .
C20 C19 H19 122.2 . .
C16 C17 C18 121.2(11) . .
C16 C17 H17 119.4 . .
C18 C17 H17 119.4 . .
N1 C5 C4 120.0(11) . .
N1 C5 C6 114.0(9) . .
C4 C5 C6 125.9(10) . .
C8 C9 C10 120.4(14) . .
C8 C9 H9 119.8 . .
C10 C9 H9 119.8 . .
C13 C14 C15 119.6(13) . .
C13 C14 H14 120.2 . .
C15 C14 H14 120.2 . .
C14 C13 C12 118.2(12) . .
C14 C13 H13 120.9 . .
C12 C13 H13 120.9 . .

loop_
_geom_bond_atom_site_label_1
_geom_bond_atom_site_label_2
_geom_bond_distance
_geom_bond_site_symmetry_2
Ag1 I5 2.7759(13) .
Ag1 I7 2.8004(14) .
Ag1 I3 2.8581(14) .
Ag1 I1 3.1044(15) .
Ag1 Ag4 3.1557(16) .
Ag1 Ag5 3.3216(15) .
Ag2 I6 2.7950(15) .
Ag2 I5 2.8079(13) .
Ag2 I2 2.9132(13) .
Ag2 I1 3.0511(14) .
Ag2 Ag3 3.1362(16) .
Ag2 Ag5 3.3051(15) .
Ag3 I6 2.7212(15) .
Ag3 I4 2.8222(14) 3
Ag3 I3 2.8978(14) 3
Ag3 I1 3.0584(15) .
Ag3 Ag5 3.1391(14) 3
Ag4 I7 2.7827(14) .
Ag4 I4 2.8782(14) 3
Ag4 I1 2.9097(13) .
Ag4 I2 2.9765(14) 3
Ag4 Ag5 3.1129(15) 3
Ag5 I2 2.7878(12) .
Ag5 I3 2.8131(12) .
Ag5 I1 2.9292(11) .
Ag5 I4 2.9404(12) .
Ag5 Ag4 3.1129(15) 3_545
Ag5 Ag3 3.1392(14) 3_545
Ni1 N2 2.053(8) .
Ni1 N3 2.056(7) .
Ni1 N4 2.069(7) .
Ni1 N6 2.098(9) .
Ni1 N5 2.100(8) .
Ni1 N1 2.102(8) .
I2 Ag4 2.9766(14) 3_545
I3 Ag3 2.8978(14) 3_545
I4 Ag3 2.8222(14) 3_545
I4 Ag4 2.8782(14) 3_545
N6 C21 1.336(14) .
N6 C25 1.345(12) .
N5 C15 1.318(13) .
N5 C11 1.321(13) .
C26 N2 1.347(11) .
C26 C27 1.407(13) .
C26 C25 1.475(15) .
N4 C20 1.310(13) .
N4 C16 1.352(12) .
N3 C6 1.322(12) .
N3 C10 1.345(13) .
N2 C30 1.338(13) .
C25 C24 1.414(15) .
N1 C1 1.320(14) .
N1 C5 1.351(12) .
C30 C29 1.370(16) .
C30 H30 0.9300 .
C6 C7 1.393(15) .
C6 C5 1.501(15) .
C15 C14 1.424(15) .
C15 C16 1.459(16) .
C1 C2 1.405(17) .
C1 H1 0.9300 .
C16 C17 1.355(16) .
C4 C3 1.363(18) .
C4 C5 1.388(15) .
C4 H4 0.9300 .
C7 C8 1.39(2) .
C7 H7 0.9300 .
C27 C28 1.393(17) .
C27 H27 0.9300 .
C29 C28 1.323(19) .
C29 H29 0.9300 .
C24 C23 1.340(19) .
C24 H24 0.9300 .
C3 C2 1.335(18) .
C3 H3 0.9300 .
C12 C11 1.385(18) .
C12 C13 1.41(2) .
C12 H12 0.9300 .
C28 H28 0.9300 .
C20 C19 1.403(15) .
C20 H20 0.9300 .
C11 H11 0.9300 .
C8 C9 1.29(2) .
C8 H8 0.9300 .
C23 C22 1.341(18) .
C23 H23 0.9300 .
C2 H2 0.9300 .
C21 C22 1.402(17) .
C21 H21 0.9300 .
C22 H22 0.9300 .
C10 C9 1.375(18) .
C10 H10 0.9300 .
C18 C19 1.366(18) .
C18 C17 1.435(19) .
C18 H18 0.9300 .
C19 H19 0.9300 .
C17 H17 0.9300 .
C9 H9 0.9300 .
C14 C13 1.39(2) .
C14 H14 0.9300 .
C13 H13 0.9300 .
